data_7109732
loop_
_publ_author_name
'Takahiro Kikunaga'
'Takahiro Matsumoto'
'Takehiro Ohta'
'Hidetaka Nakai'
'Yoshinori Naruta'
'Kwang-Hyun Ahn'
'Yoshihito Watanabe'
'Seiji Ogo'

_publ_section_title
;
 Isolation of a MnIV acylperoxo complex and its monooxidation ability
;
_journal_name_full Chem.Commun.
_journal_page_first 8356
_journal_paper_doi 10.1039/c3cc43447h
_journal_volume 49
_journal_year 2013
_chemical_absolute_configuration 'CHOOSE rm ad rmad syn or unk'
_chemical_formula_moiety 'C37 H64 Mn N2 O7'
_chemical_formula_sum 'C37 H64 Mn N2 O7'
_chemical_formula_weight 703.86
_space_group_IT_number 29
_symmetry_cell_setting orthorhombic
_symmetry_Int_Tables_number 29
_symmetry_space_group_name_Hall 'P 2c -2ac'
_symmetry_space_group_name_H-M 'P c a 21'
_atom_sites_solution_hydrogens geom
_atom_sites_solution_primary direct
_atom_sites_solution_secondary difmap
_cell_angle_alpha 90.0000
_cell_angle_beta 90.0000
_cell_angle_gamma 90.0000
_cell_formula_units_Z 4
_cell_length_a 22.357(7)
_cell_length_b 14.738(5)
_cell_length_c 11.448(4)
_cell_measurement_reflns_used 9260
_cell_measurement_temperature 123
_cell_measurement_theta_max 25.30
_cell_measurement_theta_min 2.80
_cell_volume 3772(2)
_computing_cell_refinement 'CrystalClear-SM Expert 2.0 r15'
_computing_data_collection 'CrystalClear-SM Expert 2.0 r15 (Rigaku, 2011)'
_computing_data_reduction 'CrystalClear-SM Expert 2.0 r15'
_computing_molecular_graphics 'CrystalStructure 4.1'
_computing_publication_material 'CrystalStructure 4.1 (Rigaku, 2013)'
_computing_structure_refinement 'SHELXL97 (Sheldrick, 2008)'
_computing_structure_solution 'SHELXS97 (Sheldrick, 2008)'
_diffrn_ambient_temperature 123
_diffrn_detector_area_resol_mean 7.111
_diffrn_measured_fraction_theta_full 0.995
_diffrn_measured_fraction_theta_max 0.995
_diffrn_measurement_device_type 'Rigaku Saturn724'
_diffrn_measurement_method \w
_diffrn_radiation_type 'Mo K\a'
_diffrn_radiation_wavelength 0.71075
_diffrn_reflns_av_R_equivalents 0.0263
_diffrn_reflns_limit_h_max 26
_diffrn_reflns_limit_h_min -19
_diffrn_reflns_limit_k_max 17
_diffrn_reflns_limit_k_min -17
_diffrn_reflns_limit_l_max 13
_diffrn_reflns_limit_l_min -13
_diffrn_reflns_number 24946
_diffrn_reflns_theta_full 25.34
_diffrn_reflns_theta_max 25.34
_diffrn_reflns_theta_min 2.90
_diffrn_standards_number 0
_exptl_absorpt_coefficient_mu 0.398
_exptl_absorpt_correction_T_max 0.980
_exptl_absorpt_correction_T_min 0.871
_exptl_absorpt_correction_type multi-scan
_exptl_absorpt_process_details 'REQAB (Rigaku, 1998)'
_exptl_crystal_colour brown
_exptl_crystal_density_diffrn 1.239
_exptl_crystal_density_method 'not measured'
_exptl_crystal_description platelet
_exptl_crystal_F_000 1524.00
_exptl_crystal_size_max 0.150
_exptl_crystal_size_mid 0.130
_exptl_crystal_size_min 0.050
_refine_diff_density_max 0.70
_refine_diff_density_min -0.60
_refine_ls_abs_structure_details 'Flack, H. D. (1983), Acta Cryst. A39, 876-881. 3228 Friedel Pairs'
_refine_ls_abs_structure_Flack -0.037(16)
_refine_ls_extinction_method none
_refine_ls_goodness_of_fit_ref 1.040
_refine_ls_hydrogen_treatment constr
_refine_ls_number_parameters 444
_refine_ls_number_reflns 6850
_refine_ls_number_restraints 23
_refine_ls_R_factor_gt 0.0416
_refine_ls_shift/su_max 0.002
_refine_ls_structure_factor_coef Fsqd
_refine_ls_weighting_details 'w = 1/[\s^2^(Fo^2^)+(0.0802P)^2^+0.3751P] where P=(Fo^2^+2Fc^2^)/3'
_refine_ls_weighting_scheme calc
_refine_ls_wR_factor_ref 0.1124
_reflns_number_gt 6404
_reflns_number_total 6850
_reflns_threshold_expression F^2^>2.0\s(F^2^)
_cod_data_source_file c3cc43447h.txt
_cod_data_source_block SX180
_cod_database_code 7109732

loop_
_symmetry_equiv_pos_site_id
_symmetry_equiv_pos_as_xyz
1 +X,+Y,+Z
2 1/2-X,+Y,1/2+Z
3 1/2+X,-Y,+Z
4 -X,-Y,1/2+Z

loop_
_atom_site_label
_atom_site_type_symbol
_atom_site_fract_x
_atom_site_fract_y
_atom_site_fract_z
_atom_site_U_iso_or_equiv
_atom_site_adp_type
_atom_site_occupancy
_atom_site_symmetry_multiplicity
_atom_site_calc_flag
_atom_site_refinement_flags
Mn1 Mn 0.577998(14) 0.44605(2) 0.47727(4) 0.01780(11) Uani 1 4 d .
O1 O 0.60350(8) 0.54201(12) 0.57307(17) 0.0216(4) Uani 1 4 d .
O2 O 0.65325(7) 0.39446(12) 0.45234(16) 0.0232(4) Uani 1 4 d .
O3 O 0.58160(8) 0.51906(14) 0.34615(18) 0.0245(4) Uani 1 4 d .
O4 O 0.56474(9) 0.36917(13) 0.60587(17) 0.0255(4) Uani 1 4 d .
O5 O 0.54294(13) 0.19807(17) 0.6220(3) 0.0558(7) Uani 1 4 d U
O6 O 0.4429(2) 0.1735(3) 0.4529(4) 0.1136(15) Uani 1 4 d U
O7 O 0.4358(3) 0.1698(4) 0.7132(6) 0.1266(17) Uani 1 4 d U
N1 N 0.49460(9) 0.49000(14) 0.49079(19) 0.0196(4) Uani 1 4 d .
N2 N 0.53968(10) 0.34981(15) 0.3824(2) 0.0224(5) Uani 1 4 d .
C1 C 0.58231(11) 0.62571(18) 0.5695(2) 0.0189(5) Uani 1 4 d .
C2 C 0.61943(11) 0.70042(17) 0.6022(2) 0.0204(5) Uani 1 4 d .
C3 C 0.59484(13) 0.78592(18) 0.6011(3) 0.0237(6) Uani 1 4 d .
C4 C 0.53448(12) 0.80558(18) 0.5714(3) 0.0250(6) Uani 1 4 d .
C5 C 0.49931(12) 0.73325(18) 0.5429(2) 0.0227(5) Uani 1 4 d .
C6 C 0.52184(12) 0.64391(17) 0.5409(2) 0.0203(5) Uani 1 4 d .
C7 C 0.68581(12) 0.68415(18) 0.6334(3) 0.0249(6) Uani 1 4 d .
C8 C 0.71816(13) 0.6432(2) 0.5275(3) 0.0370(7) Uani 1 4 d .
C9 C 0.69039(14) 0.62109(19) 0.7396(3) 0.0328(7) Uani 1 4 d .
C10 C 0.71819(13) 0.77303(19) 0.6646(3) 0.0347(7) Uani 1 4 d .
C11 C 0.51263(13) 0.90461(18) 0.5691(3) 0.0299(6) Uani 1 4 d .
C12 C 0.44733(14) 0.9099(2) 0.5298(4) 0.0462(9) Uani 1 4 d .
C13 C 0.55055(14) 0.95996(19) 0.4835(4) 0.0396(7) Uani 1 4 d .
C14 C 0.51855(16) 0.94653(19) 0.6916(3) 0.0391(8) Uani 1 4 d .
C15 C 0.48024(12) 0.57249(18) 0.5102(2) 0.0231(6) Uani 1 4 d .
C16 C 0.45087(11) 0.42035(18) 0.4576(3) 0.0242(6) Uani 1 4 d .
C17 C 0.47712(11) 0.37079(19) 0.3531(3) 0.0257(6) Uani 1 4 d .
C18 C 0.56423(12) 0.27513(19) 0.3501(3) 0.0243(6) Uani 1 4 d .
C19 C 0.66631(11) 0.30814(17) 0.4297(2) 0.0199(5) Uani 1 4 d .
C20 C 0.72413(10) 0.27354(16) 0.4585(2) 0.0192(5) Uani 1 4 d .
C21 C 0.73829(11) 0.18729(17) 0.4215(2) 0.0213(5) Uani 1 4 d .
C22 C 0.69954(12) 0.12921(17) 0.3588(2) 0.0216(5) Uani 1 4 d .
C23 C 0.64306(12) 0.16106(18) 0.3397(2) 0.0219(5) Uani 1 4 d .
C24 C 0.62527(11) 0.24897(18) 0.3741(2) 0.0211(5) Uani 1 4 d .
C25 C 0.76834(11) 0.33168(18) 0.5286(2) 0.0208(5) Uani 1 4 d .
C26 C 0.78681(11) 0.41618(17) 0.4599(3) 0.0254(6) Uani 1 4 d .
C27 C 0.73948(13) 0.3591(2) 0.6453(2) 0.0271(6) Uani 1 4 d .
C28 C 0.82534(12) 0.27907(19) 0.5571(3) 0.0281(6) Uani 1 4 d .
C29 C 0.72179(13) 0.03584(18) 0.3183(3) 0.0247(6) Uani 1 4 d .
C30 C 0.78029(14) 0.04727(19) 0.2498(3) 0.0312(7) Uani 1 4 d .
C31 C 0.73311(15) -0.0252(2) 0.4253(3) 0.0334(7) Uani 1 4 d .
C32 C 0.67639(13) -0.01085(19) 0.2393(3) 0.0295(6) Uani 1 4 d .
C33 C 0.62278(16) 0.5049(3) 0.2567(3) 0.0419(8) Uani 1 4 d .
C34 C 0.55723(17) 0.4007(2) 0.7208(3) 0.0371(7) Uani 1 4 d .
C35 C 0.59835(19) 0.1633(3) 0.6653(4) 0.0546(9) Uani 1 4 d U
C36 C 0.3818(3) 0.1612(5) 0.4530(7) 0.115(2) Uani 1 4 d U
C37 C 0.4081(3) 0.2452(4) 0.7701(6) 0.0833(15) Uani 1 4 d U
H3 H 0.61998 0.83538 0.62168 0.0285 Uiso 1 4 calc R
H5 H 0.54668 0.2536 0.60711 0.0669 Uiso 1 4 calc R
H5A H 0.4585 0.74336 0.52382 0.0273 Uiso 1 4 calc R
H6 H 0.45163 0.21793 0.49553 0.1363 Uiso 1 4 calc RD
H7 H 0.46959 0.18533 0.68791 0.1519 Uiso 1 4 calc R
H8A H 0.69733 0.58799 0.50253 0.0444 Uiso 1 4 calc R
H8B H 0.75941 0.62816 0.54912 0.0444 Uiso 1 4 calc R
H8C H 0.7184 0.68722 0.46342 0.0444 Uiso 1 4 calc R
H9A H 0.73251 0.60694 0.75473 0.0394 Uiso 1 4 calc R
H9B H 0.66845 0.56484 0.72382 0.0394 Uiso 1 4 calc R
H9C H 0.67312 0.6512 0.80806 0.0394 Uiso 1 4 calc R
H10A H 0.71511 0.81554 0.59904 0.0416 Uiso 1 4 calc R
H10B H 0.76043 0.76027 0.68057 0.0416 Uiso 1 4 calc R
H10C H 0.69967 0.7999 0.73405 0.0416 Uiso 1 4 calc R
H12A H 0.44386 0.88723 0.44965 0.0554 Uiso 1 4 calc R
H12B H 0.43378 0.97314 0.53285 0.0554 Uiso 1 4 calc R
H12C H 0.4225 0.87288 0.58179 0.0554 Uiso 1 4 calc R
H13A H 0.53647 1.02293 0.48257 0.0475 Uiso 1 4 calc R
H13B H 0.54693 0.93401 0.40498 0.0475 Uiso 1 4 calc R
H13C H 0.59252 0.95837 0.50809 0.0475 Uiso 1 4 calc R
H14A H 0.49627 0.90962 0.74793 0.0469 Uiso 1 4 calc R
H14B H 0.50232 1.0083 0.69082 0.0469 Uiso 1 4 calc R
H14C H 0.56083 0.9484 0.71402 0.0469 Uiso 1 4 calc R
H15 H 0.43915 0.5882 0.50402 0.0277 Uiso 1 4 calc R
H16A H 0.41218 0.4487 0.43668 0.0290 Uiso 1 4 calc R
H16B H 0.44418 0.37766 0.52311 0.0290 Uiso 1 4 calc R
H17A H 0.45456 0.31425 0.33764 0.0309 Uiso 1 4 calc RD
H17B H 0.47524 0.40958 0.28256 0.0309 Uiso 1 4 calc R
H18 H 0.54032 0.23375 0.30687 0.0291 Uiso 1 4 calc R
H21 H 0.7771 0.16508 0.43946 0.0255 Uiso 1 4 calc R
H23 H 0.6148 0.12281 0.30209 0.0263 Uiso 1 4 calc R
H26A H 0.80919 0.39793 0.39012 0.0305 Uiso 1 4 calc R
H26B H 0.81208 0.45481 0.50906 0.0305 Uiso 1 4 calc R
H26C H 0.751 0.44992 0.43645 0.0305 Uiso 1 4 calc R
H27A H 0.76713 0.39785 0.6891 0.0325 Uiso 1 4 calc R
H27B H 0.7306 0.30447 0.69097 0.0325 Uiso 1 4 calc R
H27C H 0.70233 0.39232 0.63014 0.0325 Uiso 1 4 calc R
H28A H 0.85244 0.31778 0.60233 0.0337 Uiso 1 4 calc R
H28B H 0.845 0.26058 0.4844 0.0337 Uiso 1 4 calc R
H28C H 0.81517 0.22508 0.60298 0.0337 Uiso 1 4 calc R
H30A H 0.77341 0.08715 0.18261 0.0375 Uiso 1 4 calc R
H30B H 0.79404 -0.01215 0.22229 0.0375 Uiso 1 4 calc R
H30C H 0.81078 0.07412 0.30064 0.0375 Uiso 1 4 calc R
H31A H 0.74684 -0.085 0.39915 0.0401 Uiso 1 4 calc R
H31B H 0.69593 -0.03197 0.46983 0.0401 Uiso 1 4 calc R
H31C H 0.76376 0.00249 0.47507 0.0401 Uiso 1 4 calc R
H32A H 0.6692 0.02678 0.17016 0.0354 Uiso 1 4 calc R
H32B H 0.63879 -0.0193 0.28194 0.0354 Uiso 1 4 calc R
H32C H 0.692 -0.07006 0.21506 0.0354 Uiso 1 4 calc R
H33A H 0.61913 0.44257 0.22781 0.0503 Uiso 1 4 calc R
H33B H 0.66335 0.51474 0.28653 0.0503 Uiso 1 4 calc R
H33C H 0.61484 0.54749 0.19279 0.0503 Uiso 1 4 calc R
H34A H 0.52268 0.44159 0.72404 0.0445 Uiso 1 4 calc R
H34B H 0.59323 0.43355 0.74529 0.0445 Uiso 1 4 calc R
H34C H 0.55054 0.34911 0.7731 0.0445 Uiso 1 4 calc R
H35A H 0.61803 0.20963 0.7132 0.0656 Uiso 1 4 calc R
H35B H 0.6243 0.1471 0.59957 0.0656 Uiso 1 4 calc R
H35C H 0.59069 0.10928 0.71299 0.0656 Uiso 1 4 calc R
H36A H 0.36208 0.21855 0.47278 0.1376 Uiso 1 4 calc R
H36B H 0.37118 0.11501 0.51097 0.1376 Uiso 1 4 calc R
H36C H 0.36879 0.14129 0.37542 0.1376 Uiso 1 4 calc R
H37A H 0.43728 0.29443 0.77871 0.1000 Uiso 1 4 calc R
H37B H 0.39386 0.22653 0.84734 0.1000 Uiso 1 4 calc R
H37C H 0.37425 0.26646 0.72312 0.1000 Uiso 1 4 calc R

loop_
_atom_site_aniso_label
_atom_site_aniso_U_11
_atom_site_aniso_U_22
_atom_site_aniso_U_33
_atom_site_aniso_U_12
_atom_site_aniso_U_13
_atom_site_aniso_U_23
Mn1 0.01662(18) 0.01678(18) 0.02000(19) 0.00133(12) -0.00246(17) -0.00329(17)
O1 0.0226(10) 0.0173(9) 0.0249(10) 0.0013(7) -0.0059(8) -0.0004(7)
O2 0.0176(8) 0.0196(9) 0.0325(12) 0.0012(6) -0.0027(8) -0.0064(8)
O3 0.0232(10) 0.0251(10) 0.0252(11) 0.0040(7) 0.0040(8) 0.0005(8)
O4 0.0354(11) 0.0202(10) 0.0210(10) 0.0019(8) -0.0016(9) -0.0012(8)
O5 0.0602(16) 0.0308(12) 0.0764(19) -0.0033(12) -0.0026(14) 0.0017(12)
O6 0.139(3) 0.111(3) 0.090(3) -0.054(3) -0.021(3) 0.012(2)
O7 0.120(4) 0.106(3) 0.153(4) -0.030(3) 0.041(3) -0.034(3)
N1 0.0182(9) 0.0202(10) 0.0204(11) -0.0009(8) -0.0024(9) -0.0024(9)
N2 0.0165(11) 0.0252(12) 0.0255(12) 0.0023(9) -0.0035(9) -0.0036(9)
C1 0.0227(13) 0.0186(13) 0.0155(13) 0.0018(9) -0.0012(10) 0.0001(10)
C2 0.0245(13) 0.0186(12) 0.0182(13) -0.0008(10) 0.0007(11) -0.0000(10)
C3 0.0267(13) 0.0189(13) 0.0256(14) -0.0006(10) 0.0031(12) 0.0003(11)
C4 0.0291(14) 0.0204(13) 0.0256(14) 0.0025(11) 0.0074(12) -0.0004(11)
C5 0.0217(12) 0.0216(13) 0.0249(14) 0.0025(10) 0.0067(11) 0.0012(11)
C6 0.0211(13) 0.0230(13) 0.0168(13) 0.0024(10) 0.0012(10) -0.0012(10)
C7 0.0216(13) 0.0202(13) 0.0329(16) -0.0013(10) -0.0014(11) -0.0027(11)
C8 0.0255(15) 0.0405(18) 0.0451(18) 0.0007(12) 0.0052(13) -0.0090(15)
C9 0.0352(16) 0.0226(14) 0.0406(18) -0.0033(12) -0.0158(14) -0.0003(12)
C10 0.0286(14) 0.0234(14) 0.0521(19) -0.0039(12) -0.0070(14) -0.0028(13)
C11 0.0296(14) 0.0165(13) 0.0435(18) 0.0040(11) 0.0038(13) 0.0016(12)
C12 0.0344(17) 0.0217(14) 0.082(3) 0.0111(13) 0.0013(17) 0.0067(16)
C13 0.0427(17) 0.0284(14) 0.0477(19) 0.0093(12) 0.0139(19) 0.0120(16)
C14 0.0482(19) 0.0203(15) 0.049(2) 0.0020(13) 0.0206(17) -0.0058(13)
C15 0.0190(12) 0.0275(14) 0.0229(15) 0.0006(10) 0.0027(10) -0.0007(10)
C16 0.0157(11) 0.0250(12) 0.0317(17) 0.0008(9) -0.0010(11) -0.0044(11)
C17 0.0173(12) 0.0284(14) 0.0316(16) 0.0020(11) -0.0073(12) -0.0069(11)
C18 0.0228(13) 0.0283(14) 0.0218(14) -0.0018(11) -0.0024(11) -0.0058(11)
C19 0.0209(12) 0.0218(13) 0.0171(12) -0.0008(10) 0.0009(10) -0.0013(10)
C20 0.0181(11) 0.0207(12) 0.0188(14) -0.0021(9) -0.0001(10) 0.0017(10)
C21 0.0207(12) 0.0229(13) 0.0203(13) 0.0024(10) 0.0004(11) 0.0005(10)
C22 0.0244(13) 0.0193(12) 0.0213(14) 0.0016(10) 0.0026(11) -0.0034(10)
C23 0.0212(12) 0.0224(13) 0.0220(13) -0.0006(10) -0.0015(11) -0.0069(10)
C24 0.0185(12) 0.0210(12) 0.0238(13) 0.0004(10) -0.0004(11) -0.0045(10)
C25 0.0182(12) 0.0223(13) 0.0220(13) -0.0011(10) -0.0013(11) -0.0015(11)
C26 0.0191(11) 0.0228(12) 0.0343(17) -0.0024(10) -0.0004(12) 0.0040(12)
C27 0.0275(14) 0.0333(15) 0.0205(14) -0.0016(12) -0.0008(11) -0.0061(11)
C28 0.0229(13) 0.0287(14) 0.0327(16) 0.0011(11) -0.0077(12) -0.0033(12)
C29 0.0260(14) 0.0215(13) 0.0266(15) 0.0039(11) -0.0009(11) -0.0035(11)
C30 0.0329(16) 0.0273(15) 0.0335(17) 0.0049(12) 0.0049(13) -0.0073(12)
C31 0.0459(17) 0.0236(14) 0.0308(15) 0.0085(13) -0.0026(14) -0.0002(12)
C32 0.0342(16) 0.0212(14) 0.0331(16) 0.0034(11) -0.0008(13) -0.0096(11)
C33 0.0398(18) 0.058(2) 0.0282(17) 0.0145(16) 0.0060(14) 0.0053(15)
C34 0.053(2) 0.0310(16) 0.0273(17) -0.0038(14) 0.0042(14) -0.0021(13)
C35 0.061(2) 0.0340(18) 0.069(3) -0.0018(17) 0.002(2) 0.0055(18)
C36 0.115(4) 0.132(5) 0.097(5) -0.021(4) -0.004(4) 0.040(4)
C37 0.095(4) 0.072(3) 0.083(4) 0.002(3) -0.016(3) 0.001(3)

loop_
_atom_type_symbol
_atom_type_description
_atom_type_scat_dispersion_real
_atom_type_scat_dispersion_imag
_atom_type_scat_source
C C 0.0033 0.0016
;
International Tables for Crystallography
(1992, Vol. C, Tables 4.2.6.8 and 6.1.1.4)
;
H H 0.0000 0.0000
;
International Tables for Crystallography
(1992, Vol. C, Table 6.1.1.4)
;
Mn Mn 0.3368 0.7283
;
International Tables for Crystallography
(1992, Vol. C, Tables 4.2.6.8 and 6.1.1.4)
;
N N 0.0061 0.0033
;
International Tables for Crystallography
(1992, Vol. C, Tables 4.2.6.8 and 6.1.1.4)
;
O O 0.0106 0.0060
;
International Tables for Crystallography
(1992, Vol. C, Tables 4.2.6.8 and 6.1.1.4)
;

loop_
_geom_angle_atom_site_label_1
_geom_angle_atom_site_label_2
_geom_angle_atom_site_label_3
_geom_angle
_geom_angle_publ_flag
O1 Mn1 O2 97.02(8) yes
O1 Mn1 O3 91.30(9) yes
O1 Mn1 O4 92.54(9) yes
O1 Mn1 N1 89.65(8) yes
O1 Mn1 N2 172.04(9) yes
O2 Mn1 O3 94.22(8) yes
O2 Mn1 O4 90.93(8) yes
O2 Mn1 N1 173.31(8) yes
O2 Mn1 N2 90.82(9) yes
O3 Mn1 O4 173.15(9) yes
O3 Mn1 N1 85.07(9) yes
O3 Mn1 N2 89.46(10) yes
O4 Mn1 N1 89.28(9) yes
O4 Mn1 N2 85.96(9) yes
N1 Mn1 N2 82.52(9) yes
Mn1 O1 C1 125.13(17) yes
Mn1 O2 C19 128.06(15) yes
Mn1 O3 C33 122.6(2) yes
Mn1 O4 C34 123.50(18) yes
Mn1 N1 C15 124.19(18) yes
Mn1 N1 C16 112.23(16) yes
C15 N1 C16 122.9(2) yes
Mn1 N2 C17 112.69(17) yes
Mn1 N2 C18 125.92(19) yes
C17 N2 C18 121.4(2) yes
O1 C1 C2 120.2(2) yes
O1 C1 C6 121.7(2) yes
C2 C1 C6 118.0(2) yes
C1 C2 C3 118.1(2) yes
C1 C2 C7 119.9(2) yes
C3 C2 C7 121.9(2) yes
C2 C3 C4 124.7(2) yes
C3 C4 C5 116.4(2) yes
C3 C4 C11 119.9(2) yes
C5 C4 C11 123.6(2) yes
C4 C5 C6 121.8(2) yes
C1 C6 C5 120.9(2) yes
C1 C6 C15 122.1(2) yes
C5 C6 C15 117.0(2) yes
C2 C7 C8 109.3(2) yes
C2 C7 C9 110.0(2) yes
C2 C7 C10 111.9(2) yes
C8 C7 C9 110.8(2) yes
C8 C7 C10 107.2(2) yes
C9 C7 C10 107.5(2) yes
C4 C11 C12 110.9(2) yes
C4 C11 C13 109.9(2) yes
C4 C11 C14 109.8(2) yes
C12 C11 C13 108.2(3) yes
C12 C11 C14 109.2(3) yes
C13 C11 C14 108.8(2) yes
N1 C15 C6 125.0(2) yes
N1 C16 C17 106.4(2) yes
N2 C17 C16 106.7(2) yes
N2 C18 C24 125.3(3) yes
O2 C19 C20 119.7(2) yes
O2 C19 C24 122.3(2) yes
C20 C19 C24 118.1(2) yes
C19 C20 C21 117.8(2) yes
C19 C20 C25 120.3(2) yes
C21 C20 C25 121.9(2) yes
C20 C21 C22 125.1(2) yes
C21 C22 C23 116.1(2) yes
C21 C22 C29 119.8(2) yes
C23 C22 C29 124.1(2) yes
C22 C23 C24 122.1(2) yes
C18 C24 C19 122.2(2) yes
C18 C24 C23 117.3(2) yes
C19 C24 C23 120.5(2) yes
C20 C25 C26 111.1(2) yes
C20 C25 C27 109.3(2) yes
C20 C25 C28 111.5(2) yes
C26 C25 C27 110.3(2) yes
C26 C25 C28 107.3(2) yes
C27 C25 C28 107.3(2) yes
C22 C29 C30 109.4(2) yes
C22 C29 C31 109.7(2) yes
C22 C29 C32 111.6(2) yes
C30 C29 C31 109.3(2) yes
C30 C29 C32 108.3(2) yes
C31 C29 C32 108.5(2) yes
C35 O5 H5 109.475 no
C36 O6 H6 109.475 no
C37 O7 H7 109.463 no
C2 C3 H3 117.668 no
C4 C3 H3 117.681 no
C4 C5 H5A 119.076 no
C6 C5 H5A 119.078 no
C7 C8 H8A 109.473 no
C7 C8 H8B 109.469 no
C7 C8 H8C 109.469 no
H8A C8 H8B 109.483 no
H8A C8 H8C 109.474 no
H8B C8 H8C 109.459 no
C7 C9 H9A 109.470 no
C7 C9 H9B 109.462 no
C7 C9 H9C 109.469 no
H9A C9 H9B 109.483 no
H9A C9 H9C 109.481 no
H9B C9 H9C 109.462 no
C7 C10 H10A 109.475 no
C7 C10 H10B 109.468 no
C7 C10 H10C 109.485 no
H10A C10 H10B 109.463 no
H10A C10 H10C 109.468 no
H10B C10 H10C 109.469 no
C11 C12 H12A 109.475 no
C11 C12 H12B 109.475 no
C11 C12 H12C 109.480 no
H12A C12 H12B 109.467 no
H12A C12 H12C 109.473 no
H12B C12 H12C 109.457 no
C11 C13 H13A 109.476 no
C11 C13 H13B 109.475 no
C11 C13 H13C 109.469 no
H13A C13 H13B 109.468 no
H13A C13 H13C 109.466 no
H13B C13 H13C 109.473 no
C11 C14 H14A 109.477 no
C11 C14 H14B 109.464 no
C11 C14 H14C 109.471 no
H14A C14 H14B 109.470 no
H14A C14 H14C 109.474 no
H14B C14 H14C 109.472 no
N1 C15 H15 117.530 no
C6 C15 H15 117.518 no
N1 C16 H16A 110.457 no
N1 C16 H16B 110.445 no
C17 C16 H16A 110.443 no
C17 C16 H16B 110.440 no
H16A C16 H16B 108.639 no
N2 C17 H17A 110.376 no
N2 C17 H17B 110.363 no
C16 C17 H17A 110.376 no
C16 C17 H17B 110.374 no
H17A C17 H17B 108.609 no
N2 C18 H18 117.371 no
C24 C18 H18 117.348 no
C20 C21 H21 117.479 no
C22 C21 H21 117.457 no
C22 C23 H23 118.930 no
C24 C23 H23 118.935 no
C25 C26 H26A 109.466 no
C25 C26 H26B 109.471 no
C25 C26 H26C 109.470 no
H26A C26 H26B 109.468 no
H26A C26 H26C 109.472 no
H26B C26 H26C 109.480 no
C25 C27 H27A 109.462 no
C25 C27 H27B 109.474 no
C25 C27 H27C 109.465 no
H27A C27 H27B 109.479 no
H27A C27 H27C 109.472 no
H27B C27 H27C 109.476 no
C25 C28 H28A 109.477 no
C25 C28 H28B 109.477 no
C25 C28 H28C 109.473 no
H28A C28 H28B 109.460 no
H28A C28 H28C 109.471 no
H28B C28 H28C 109.469 no
C29 C30 H30A 109.472 no
C29 C30 H30B 109.477 no
C29 C30 H30C 109.464 no
H30A C30 H30B 109.473 no
H30A C30 H30C 109.465 no
H30B C30 H30C 109.475 no
C29 C31 H31A 109.475 no
C29 C31 H31B 109.464 no
C29 C31 H31C 109.472 no
H31A C31 H31B 109.477 no
H31A C31 H31C 109.470 no
H31B C31 H31C 109.470 no
C29 C32 H32A 109.468 no
C29 C32 H32B 109.476 no
C29 C32 H32C 109.461 no
H32A C32 H32B 109.478 no
H32A C32 H32C 109.464 no
H32B C32 H32C 109.479 no
O3 C33 H33A 109.471 no
O3 C33 H33B 109.475 no
O3 C33 H33C 109.474 no
H33A C33 H33B 109.461 no
H33A C33 H33C 109.476 no
H33B C33 H33C 109.471 no
O4 C34 H34A 109.469 no
O4 C34 H34B 109.472 no
O4 C34 H34C 109.473 no
H34A C34 H34B 109.466 no
H34A C34 H34C 109.473 no
H34B C34 H34C 109.475 no
O5 C35 H35A 109.467 no
O5 C35 H35B 109.468 no
O5 C35 H35C 109.464 no
H35A C35 H35B 109.473 no
H35A C35 H35C 109.472 no
H35B C35 H35C 109.483 no
O6 C36 H36A 109.464 no
O6 C36 H36B 109.468 no
O6 C36 H36C 109.466 no
H36A C36 H36B 109.474 no
H36A C36 H36C 109.478 no
H36B C36 H36C 109.477 no
O7 C37 H37A 109.480 no
O7 C37 H37B 109.477 no
O7 C37 H37C 109.474 no
H37A C37 H37B 109.473 no
H37A C37 H37C 109.462 no
H37B C37 H37C 109.462 no

loop_
_geom_bond_atom_site_label_1
_geom_bond_atom_site_label_2
_geom_bond_distance
_geom_bond_publ_flag
Mn1 O1 1.8783(19) yes
Mn1 O2 1.8682(17) yes
Mn1 O3 1.849(2) yes
Mn1 O4 1.881(2) yes
Mn1 N1 1.980(2) yes
Mn1 N2 1.981(2) yes
O1 C1 1.322(3) yes
O2 C19 1.331(3) yes
O3 C33 1.393(4) yes
O4 C34 1.405(4) yes
O5 C35 1.430(5) yes
O6 C36 1.376(8) yes
O7 C37 1.430(8) yes
N1 C15 1.277(3) yes
N1 C16 1.468(3) yes
N2 C17 1.471(3) yes
N2 C18 1.284(4) yes
C1 C2 1.429(4) yes
C1 C6 1.416(4) yes
C2 C3 1.375(4) yes
C2 C7 1.545(4) yes
C3 C4 1.422(4) yes
C4 C5 1.364(4) yes
C4 C11 1.539(4) yes
C5 C6 1.410(4) yes
C6 C15 1.448(4) yes
C7 C8 1.535(4) yes
C7 C9 1.534(4) yes
C7 C10 1.539(4) yes
C11 C12 1.530(4) yes
C11 C13 1.531(5) yes
C11 C14 1.538(5) yes
C16 C17 1.520(4) yes
C18 C24 1.445(4) yes
C19 C20 1.428(3) yes
C19 C24 1.417(4) yes
C20 C21 1.377(3) yes
C20 C25 1.534(4) yes
C21 C22 1.414(4) yes
C22 C23 1.365(4) yes
C22 C29 1.535(4) yes
C23 C24 1.411(4) yes
C25 C26 1.530(4) yes
C25 C27 1.538(4) yes
C25 C28 1.527(4) yes
C29 C30 1.535(4) yes
C29 C31 1.541(4) yes
C29 C32 1.524(4) yes
O5 H5 0.840 no
O6 H6 0.840 no
O7 H7 0.840 no
C3 H3 0.950 no
C5 H5A 0.950 no
C8 H8A 0.980 no
C8 H8B 0.980 no
C8 H8C 0.980 no
C9 H9A 0.980 no
C9 H9B 0.980 no
C9 H9C 0.980 no
C10 H10A 0.980 no
C10 H10B 0.980 no
C10 H10C 0.980 no
C12 H12A 0.980 no
C12 H12B 0.980 no
C12 H12C 0.980 no
C13 H13A 0.980 no
C13 H13B 0.980 no
C13 H13C 0.980 no
C14 H14A 0.980 no
C14 H14B 0.980 no
C14 H14C 0.980 no
C15 H15 0.950 no
C16 H16A 0.990 no
C16 H16B 0.990 no
C17 H17A 0.990 no
C17 H17B 0.990 no
C18 H18 0.950 no
C21 H21 0.950 no
C23 H23 0.950 no
C26 H26A 0.980 no
C26 H26B 0.980 no
C26 H26C 0.980 no
C27 H27A 0.980 no
C27 H27B 0.980 no
C27 H27C 0.980 no
C28 H28A 0.980 no
C28 H28B 0.980 no
C28 H28C 0.980 no
C30 H30A 0.980 no
C30 H30B 0.980 no
C30 H30C 0.980 no
C31 H31A 0.980 no
C31 H31B 0.980 no
C31 H31C 0.980 no
C32 H32A 0.980 no
C32 H32B 0.980 no
C32 H32C 0.980 no
C33 H33A 0.980 no
C33 H33B 0.980 no
C33 H33C 0.980 no
C34 H34A 0.980 no
C34 H34B 0.980 no
C34 H34C 0.980 no
C35 H35A 0.980 no
C35 H35B 0.980 no
C35 H35C 0.980 no
C36 H36A 0.980 no
C36 H36B 0.980 no
C36 H36C 0.980 no
C37 H37A 0.980 no
C37 H37B 0.980 no
C37 H37C 0.980 no

loop_
_geom_contact_atom_site_label_1
_geom_contact_atom_site_label_2
_geom_contact_distance
_geom_contact_publ_flag
_geom_contact_site_symmetry_2
Mn1 C6 3.257(3) no .
Mn1 C24 3.309(3) no .
O1 C7 2.873(3) no .
O1 C8 3.011(4) no .
O1 C9 2.961(4) no .
O1 C15 2.883(3) no .
O1 C34 2.875(4) no .
O2 C18 2.902(3) no .
O2 C25 2.870(3) no .
O2 C26 3.004(3) no .
O2 C27 2.978(3) no .
O2 C33 2.851(4) no .
O3 C1 3.001(3) no .
O3 C6 3.185(3) no .
O3 C15 3.047(3) no .
O3 C16 3.505(3) no .
O3 C17 3.200(3) no .
O4 C16 3.151(3) no .
O4 C17 3.495(4) no .
O4 C18 3.240(4) no .
O4 C19 3.168(3) no .
O4 C24 3.465(3) no .
N1 C1 2.942(3) no .
N1 C34 3.259(4) no .
N2 C19 2.947(3) no .
N2 C33 3.279(4) no .
C1 C4 2.859(4) no .
C1 C8 3.086(4) no .
C1 C9 3.104(4) no .
C2 C5 2.812(4) no .
C3 C6 2.742(4) no .
C3 C8 3.569(4) no .
C3 C10 2.858(4) no .
C3 C13 3.062(4) no .
C3 C14 3.096(4) no .
C5 C12 2.856(4) no .
C5 C13 3.597(4) no .
C15 C17 3.475(4) no .
C16 C18 3.538(4) no .
C19 C22 2.857(4) no .
C19 C26 3.148(4) no .
C19 C27 3.055(4) no .
C20 C23 2.808(4) no .
C21 C24 2.740(4) no .
C21 C26 3.571(4) no .
C21 C28 2.833(4) no .
C21 C30 3.001(4) no .
C21 C31 3.134(4) no .
C23 C31 3.543(4) no .
C23 C32 2.880(4) no .
O3 C37 3.589(6) no 4_664
O4 O5 2.575(3) no .
O4 C35 3.199(4) no .
O5 O4 2.575(3) no .
O5 O6 2.981(6) no .
O5 O7 2.645(6) no .
O5 N2 3.539(4) no .
O5 C18 3.347(4) no .
O5 C24 3.464(4) no .
O5 C34 3.210(4) no .
O5 C37 3.527(7) no .
O6 O5 2.981(6) no .
O6 O7 2.984(8) no .
O6 N2 3.477(5) no .
O6 C14 3.581(6) no 4_664
O6 C17 3.217(5) no .
O6 C18 3.315(6) no .
O7 O5 2.645(6) no .
O7 O6 2.984(8) no .
O7 C32 3.445(6) no 4_655
O7 C36 3.216(10) no .
N2 O5 3.539(4) no .
N2 O6 3.477(5) no .
C1 C17 3.508(4) no 4_665
C6 C17 3.580(4) no 4_665
C14 O6 3.581(6) no 4_665
C15 C34 3.440(4) no 4_664
C17 O6 3.217(5) no .
C17 C1 3.508(4) no 4_664
C17 C6 3.580(4) no 4_664
C18 O5 3.347(4) no .
C18 O6 3.315(6) no .
C24 O5 3.464(4) no .
C30 C35 3.350(5) no 2_654
C32 O7 3.445(6) no 4_654
C34 O5 3.210(4) no .
C34 C15 3.440(4) no 4_665
C35 O4 3.199(4) no .
C35 C30 3.350(5) no 2_655
C36 O7 3.216(10) no .
C37 O3 3.589(6) no 4_665
C37 O5 3.527(7) no .
Mn1 H8A 3.4026 no .
Mn1 H16B 3.2003 no .
Mn1 H17B 3.2458 no .
Mn1 H27C 3.3788 no .
Mn1 H33A 3.0007 no .
Mn1 H33B 3.0715 no .
Mn1 H34A 3.0846 no .
Mn1 H34B 3.0926 no .
O1 H8A 2.3477 no .
O1 H8C 3.5714 no .
O1 H9B 2.2804 no .
O1 H9C 3.4999 no .
O1 H27C 3.1900 no .
O1 H33B 3.5654 no .
O1 H34A 2.9056 no .
O1 H34B 2.5485 no .
O2 H8A 3.0719 no .
O2 H26A 3.5587 no .
O2 H26C 2.3403 no .
O2 H27B 3.4946 no .
O2 H27C 2.3126 no .
O2 H33A 2.7734 no .
O2 H33B 2.6070 no .
O3 H8A 3.3063 no .
O3 H17B 2.9644 no .
O4 H16B 2.8598 no .
O4 H27C 3.1074 no .
N1 H17A 3.2534 no .
N1 H17B 2.6972 no .
N1 H34A 2.8343 no .
N2 H16A 3.2612 no .
N2 H16B 2.7058 no .
N2 H33A 2.8560 no .
C1 H3 3.2582 no .
C1 H5A 3.3078 no .
C1 H8A 2.7402 no .
C1 H8C 3.3989 no .
C1 H9B 2.7635 no .
C1 H9C 3.4241 no .
C1 H15 3.3333 no .
C1 H34A 3.5032 no .
C1 H34B 3.4832 no .
C2 H8A 2.6610 no .
C2 H8B 3.3612 no .
C2 H8C 2.7309 no .
C2 H9A 3.3673 no .
C2 H9B 2.6706 no .
C2 H9C 2.7424 no .
C2 H10A 2.7305 no .
C2 H10B 3.3941 no .
C2 H10C 2.7652 no .
C3 H5A 3.2353 no .
C3 H8C 3.4973 no .
C3 H9C 3.5523 no .
C3 H10A 2.7242 no .
C3 H10C 2.8021 no .
C3 H13B 3.3093 no .
C3 H13C 2.7561 no .
C3 H14A 3.3175 no .
C3 H14C 2.8255 no .
C4 H12A 2.7376 no .
C4 H12B 3.3707 no .
C4 H12C 2.6955 no .
C4 H13A 3.3610 no .
C4 H13B 2.6997 no .
C4 H13C 2.6980 no .
C4 H14A 2.6770 no .
C4 H14B 3.3635 no .
C4 H14C 2.7285 no .
C5 H3 3.2184 no .
C5 H12A 2.7974 no .
C5 H12C 2.7170 no .
C5 H13B 3.5185 no .
C5 H14A 3.5032 no .
C5 H15 2.5645 no .
C7 H3 2.6743 no .
C8 H9A 2.6743 no .
C8 H9B 2.7598 no .
C8 H9C 3.3675 no .
C8 H10A 2.6698 no .
C8 H10B 2.6344 no .
C8 H10C 3.3309 no .
C8 H26B 3.4872 no .
C8 H26C 3.1207 no .
C8 H33B 3.5633 no .
C9 H8A 2.7617 no .
C9 H8B 2.6733 no .
C9 H8C 3.3672 no .
C9 H10A 3.3327 no .
C9 H10B 2.6676 no .
C9 H10C 2.6442 no .
C9 H34B 3.5160 no .
C10 H3 2.4304 no .
C10 H8A 3.3312 no .
C10 H8B 2.6750 no .
C10 H8C 2.6275 no .
C10 H9A 2.6756 no .
C10 H9B 3.3333 no .
C10 H9C 2.6337 no .
C11 H3 2.6764 no .
C11 H5A 2.7168 no .
C12 H5A 2.4687 no .
C12 H13A 2.6528 no .
C12 H13B 2.6696 no .
C12 H13C 3.3329 no .
C12 H14A 2.7261 no .
C12 H14B 2.6476 no .
C12 H14C 3.3477 no .
C13 H3 2.8781 no .
C13 H12A 2.6436 no .
C13 H12B 2.6782 no .
C13 H12C 3.3331 no .
C13 H14A 3.3449 no .
C13 H14B 2.7027 no .
C13 H14C 2.6547 no .
C14 H3 2.9097 no .
C14 H12A 3.3501 no .
C14 H12B 2.6547 no .
C14 H12C 2.7146 no .
C14 H13A 2.6746 no .
C14 H13B 3.3469 no .
C14 H13C 2.6791 no .
C15 H5A 2.5695 no .
C15 H16A 2.5204 no .
C15 H16B 2.9861 no .
C15 H17B 3.5452 no .
C15 H34A 3.2581 no .
C16 H15 2.5437 no .
C16 H34A 3.4608 no .
C17 H18 2.5210 no .
C18 H17A 2.5228 no .
C18 H17B 2.9125 no .
C18 H23 2.5729 no .
C18 H33A 3.0912 no .
C19 H18 3.3336 no .
C19 H21 3.2547 no .
C19 H23 3.3046 no .
C19 H26A 3.4872 no .
C19 H26C 2.8209 no .
C19 H27B 3.3191 no .
C19 H27C 2.7302 no .
C19 H33A 3.2216 no .
C19 H33B 3.4585 no .
C20 H26A 2.7551 no .
C20 H26B 3.3672 no .
C20 H26C 2.6800 no .
C20 H27A 3.3537 no .
C20 H27B 2.7035 no .
C20 H27C 2.6760 no .
C20 H28A 3.3710 no .
C20 H28B 2.7252 no .
C20 H28C 2.7179 no .
C21 H23 3.2239 no .
C21 H26A 3.5041 no .
C21 H27B 3.5397 no .
C21 H28B 2.7161 no .
C21 H28C 2.7534 no .
C21 H30A 3.2052 no .
C21 H30C 2.7060 no .
C21 H31B 3.4125 no .
C21 H31C 2.8493 no .
C22 H30A 2.6794 no .
C22 H30B 3.3534 no .
C22 H30C 2.6995 no .
C22 H31A 3.3614 no .
C22 H31B 2.6955 no .
C22 H31C 2.7059 no .
C22 H32A 2.7206 no .
C22 H32B 2.7220 no .
C22 H32C 3.3705 no .
C23 H18 2.5623 no .
C23 H21 3.2074 no .
C23 H30A 3.5936 no .
C23 H31B 3.4219 no .
C23 H32A 2.8330 no .
C23 H32B 2.7409 no .
C24 H33A 3.3114 no .
C25 H21 2.6660 no .
C26 H8A 3.2638 no .
C26 H8B 3.3436 no .
C26 H27A 2.6744 no .
C26 H27B 3.3599 no .
C26 H27C 2.7368 no .
C26 H28A 2.6297 no .
C26 H28B 2.6515 no .
C26 H28C 3.3193 no .
C27 H9B 3.5395 no .
C27 H26A 3.3600 no .
C27 H26B 2.6566 no .
C27 H26C 2.7523 no .
C27 H28A 2.6438 no .
C27 H28B 3.3263 no .
C27 H28C 2.6452 no .
C28 H21 2.4084 no .
C28 H26A 2.6181 no .
C28 H26B 2.6644 no .
C28 H26C 3.3183 no .
C28 H27A 2.6534 no .
C28 H27B 2.6409 no .
C28 H27C 3.3238 no .
C29 H21 2.6608 no .
C29 H23 2.7201 no .
C30 H21 2.7813 no .
C30 H31A 2.6989 no .
C30 H31B 3.3567 no .
C30 H31C 2.6879 no .
C30 H32A 2.6628 no .
C30 H32B 3.3326 no .
C30 H32C 2.6541 no .
C31 H21 2.9765 no .
C31 H30A 3.3579 no .
C31 H30B 2.7010 no .
C31 H30C 2.6826 no .
C31 H32A 3.3410 no .
C31 H32B 2.6737 no .
C31 H32C 2.6601 no .
C32 H23 2.5085 no .
C32 H30A 2.6856 no .
C32 H30B 2.6376 no .
C32 H30C 3.3299 no .
C32 H31A 2.6500 no .
C32 H31B 2.6927 no .
C32 H31C 3.3373 no .
C33 H8A 3.4925 no .
C33 H17B 3.5976 no .
C34 H9B 3.4689 no .
C34 H16B 3.4094 no .
C34 H27C 3.4081 no .
H3 H8C 3.5906 no .
H3 H10A 2.1624 no .
H3 H10B 3.3970 no .
H3 H10C 2.2589 no .
H3 H13B 3.3067 no .
H3 H13C 2.3138 no .
H3 H14A 3.3069 no .
H3 H14C 2.3750 no .
H5 H35A 2.1070 no .
H5 H35B 2.3415 no .
H5 H35C 2.6385 no .
H5A H12A 2.3074 no .
H5A H12B 3.4329 no .
H5A H12C 2.1753 no .
H5A H15 2.3383 no .
H6 H36A 2.0190 no .
H6 H36B 2.3595 no .
H6 H36C 2.5684 no .
H7 H37A 2.0464 no .
H7 H37B 2.5625 no .
H7 H37C 2.4770 no .
H8A H9A 3.0054 no .
H8A H9B 2.6365 no .
H8A H10A 3.5532 no .
H8A H10B 3.5484 no .
H8A H26B 3.2311 no .
H8A H26C 2.4805 no .
H8A H27C 3.2346 no .
H8A H33B 2.8031 no .
H8B H9A 2.4495 no .
H8B H9B 3.0010 no .
H8B H9C 3.5531 no .
H8B H10A 2.9890 no .
H8B H10B 2.4609 no .
H8B H10C 3.5598 no .
H8B H26B 2.8503 no .
H8B H26C 2.9325 no .
H8C H9A 3.5526 no .
H8C H10A 2.4480 no .
H8C H10B 2.8674 no .
H8C H10C 3.5400 no .
H8C H26C 3.5858 no .
H8C H33B 3.4752 no .
H9A H10A 3.5749 no .
H9A H10B 2.4934 no .
H9A H10C 2.9466 no .
H9A H27A 3.2649 no .
H9A H27C 3.5348 no .
H9B H10B 3.5735 no .
H9B H10C 3.5359 no .
H9B H27A 3.3290 no .
H9B H27C 2.8616 no .
H9B H34B 2.5754 no .
H9C H10A 3.5318 no .
H9C H10B 2.9197 no .
H9C H10C 2.4234 no .
H12A H13A 2.9032 no .
H12A H13B 2.4590 no .
H12A H13C 3.5487 no .
H12A H14B 3.5376 no .
H12B H13A 2.4780 no .
H12B H13B 2.9791 no .
H12B H13C 3.5669 no .
H12B H14A 2.9818 no .
H12B H14B 2.4263 no .
H12B H14C 3.5359 no .
H12C H13A 3.5599 no .
H12C H13B 3.5563 no .
H12C H14A 2.5750 no .
H12C H14B 2.9539 no .
H13A H14A 3.5812 no .
H13A H14B 2.5126 no .
H13A H14C 2.9195 no .
H13B H14B 3.5919 no .
H13B H14C 3.5578 no .
H13C H14A 3.5617 no .
H13C H14B 2.9974 no .
H13C H14C 2.4660 no .
H15 H16A 2.2770 no .
H15 H16B 3.1127 no .
H16A H17A 2.4718 no .
H16A H17B 2.3309 no .
H16B H17A 2.3314 no .
H16B H17B 2.8787 no .
H16B H34A 3.0429 no .
H17A H18 2.2821 no .
H17B H18 2.9849 no .
H17B H33A 3.3133 no .
H18 H23 2.3343 no .
H21 H26A 3.5511 no .
H21 H28A 3.3732 no .
H21 H28B 2.1331 no .
H21 H28C 2.2385 no .
H21 H30A 3.1578 no .
H21 H30C 2.2113 no .
H21 H31B 3.4421 no .
H21 H31C 2.4489 no .
H23 H31B 3.4901 no .
H23 H32A 2.4007 no .
H23 H32B 2.1743 no .
H23 H32C 3.4715 no .
H26A H27A 3.5495 no .
H26A H28A 2.8692 no .
H26A H28B 2.4297 no .
H26A H28C 3.5278 no .
H26B H27A 2.4419 no .
H26B H27B 3.5447 no .
H26B H27C 2.9648 no .
H26B H28A 2.4562 no .
H26B H28B 2.9691 no .
H26B H28C 3.5531 no .
H26C H27A 3.0141 no .
H26C H27C 2.6118 no .
H26C H28A 3.5415 no .
H26C H28B 3.5362 no .
H26C H33B 2.7746 no .
H27A H28A 2.4530 no .
H27A H28B 3.5518 no .
H27A H28C 2.9341 no .
H27B H28A 2.9135 no .
H27B H28B 3.5429 no .
H27B H28C 2.4410 no .
H27C H28A 3.5456 no .
H27C H28C 3.5406 no .
H27C H34B 2.8384 no .
H28B H30C 3.5444 no .
H30A H31A 3.5966 no .
H30A H31C 3.5795 no .
H30A H32A 2.4980 no .
H30A H32B 3.5795 no .
H30A H32C 2.9697 no .
H30B H31A 2.5230 no .
H30B H31B 3.5954 no .
H30B H31C 2.9798 no .
H30B H32A 2.9112 no .
H30B H32B 3.5390 no .
H30B H32C 2.4371 no .
H30C H31A 2.9690 no .
H30C H31B 3.5762 no .
H30C H31C 2.4914 no .
H30C H32A 3.5689 no .
H30C H32C 3.5394 no .
H31A H32A 3.5495 no .
H31A H32B 2.9281 no .
H31A H32C 2.4481 no .
H31B H32A 3.5883 no .
H31B H32B 2.5087 no .
H31B H32C 2.9714 no .
H31C H32B 3.5774 no .
H31C H32C 3.5464 no .
Mn1 H5 3.2779 no .
O1 H17B 3.0593 no 4_665
O2 H27A 3.5004 no 2_654
O3 H34A 2.7795 no 4_664
O3 H37A 2.8862 no 4_664
O3 H37C 3.5986 no 4_664
O4 H5 1.7505 no .
O4 H6 3.5998 no .
O4 H7 3.5705 no .
O4 H35A 2.9082 no .
O4 H35B 3.5341 no .
O5 H6 2.5194 no .
O5 H7 1.8151 no .
O5 H13A 3.0380 no 1_545
O5 H14B 3.0444 no 1_545
O5 H34C 2.8246 no .
O5 H37A 3.2890 no .
O6 H5 3.1462 no .
O6 H7 2.7618 no .
O6 H12B 3.0984 no 1_545
O6 H13A 3.0693 no 1_545
O6 H14A 2.9761 no 4_664
O6 H14C 3.2729 no 4_664
O6 H16B 3.1145 no .
O6 H17A 2.4720 no .
O6 H18 2.8861 no .
O7 H5 3.0235 no .
O7 H6 2.6146 no .
O7 H12B 3.5580 no 1_545
O7 H13B 2.7035 no 4_665
O7 H14B 2.8171 no 1_545
O7 H32B 2.8845 no 4_655
O7 H32C 3.2137 no 4_655
O7 H35C 3.5749 no .
O7 H36A 3.2878 no .
O7 H36B 2.8458 no .
N1 H33C 3.4117 no 4_665
N1 H34A 3.2390 no 4_664
N1 H34C 3.5849 no 4_664
N2 H5 2.9413 no .
N2 H6 3.0544 no .
C1 H17A 3.2998 no 4_665
C1 H17B 2.8068 no 4_665
C1 H37A 3.5574 no 4_664
C1 H37B 3.3899 no 4_664
C2 H17A 3.1698 no 4_665
C2 H17B 3.3721 no 4_665
C2 H37B 3.1241 no 4_664
C3 H17A 3.2760 no 4_665
C3 H36C 3.4168 no 4_665
C3 H37B 2.9218 no 4_664
C4 H17A 3.5314 no 4_665
C4 H18 3.2251 no 4_665
C4 H37B 3.0608 no 4_664
C5 H17A 3.5974 no 4_665
C5 H17B 3.5049 no 4_665
C5 H18 3.1868 no 4_665
C5 H28A 3.4367 no 3_465
C5 H28B 3.5154 no 3_465
C5 H34C 3.5005 no 4_664
C5 H37A 3.3647 no 4_664
C5 H37B 3.3266 no 4_664
C6 H17A 3.4926 no 4_665
C6 H17B 2.8773 no 4_665
C6 H34C 3.4683 no 4_664
C6 H37A 3.2667 no 4_664
C6 H37B 3.4798 no 4_664
C8 H9A 3.3550 no 2_654
C8 H9C 3.4980 no 2_654
C9 H8C 3.4167 no 2_655
C9 H16A 3.3775 no 4_665
C9 H17A 3.5595 no 4_665
C10 H30B 3.2457 no 2_665
C10 H31A 3.4927 no 2_665
C10 H32C 3.1166 no 2_665
C10 H36C 3.3468 no 4_665
C12 H23 3.4464 no 4_665
C12 H28B 3.4380 no 3_465
C12 H32A 3.1997 no 4_665
C12 H36B 3.4756 no 1_565
C13 H14A 3.4730 no 4_674
C13 H14B 3.5834 no 4_674
C13 H23 3.4837 no 1_565
C13 H31B 3.2562 no 1_565
C13 H32B 3.0510 no 1_565
C13 H35B 3.4773 no 1_565
C13 H35C 3.5428 no 1_565
C13 H37B 3.3953 no 4_664
C14 H13A 3.5795 no 4_675
C14 H13B 3.3483 no 4_675
C14 H18 3.2456 no 4_665
C14 H23 3.3960 no 4_665
C14 H35C 2.9008 no 1_565
C14 H36C 3.5283 no 4_665
C15 H17B 3.2836 no 4_665
C15 H28A 3.4484 no 3_465
C15 H33A 3.3453 no 4_665
C15 H33C 3.4662 no 4_665
C15 H34A 3.2832 no 4_664
C15 H34B 3.4501 no 4_664
C15 H34C 3.0292 no 4_664
C16 H6 3.0147 no .
C16 H9C 3.4246 no 4_664
C16 H33C 3.1033 no 4_665
C16 H34A 3.4119 no 4_664
C16 H34B 3.3938 no 4_664
C16 H36A 3.5800 no .
C17 H6 2.8391 no .
C17 H9C 3.4136 no 4_664
C17 H34A 3.1349 no 4_664
C17 H34B 3.5087 no 4_664
C18 H5 2.9853 no .
C18 H6 3.1337 no .
C18 H14A 3.2575 no 4_664
C18 H28A 3.4512 no 2_654
C19 H5 3.4533 no .
C19 H27A 3.3982 no 2_654
C19 H27B 3.5753 no 2_654
C19 H35B 3.2090 no .
C20 H27A 3.5929 no 2_654
C20 H27B 3.2581 no 2_654
C20 H35B 3.3257 no .
C21 H27B 3.2296 no 2_654
C21 H30A 3.3440 no 2_655
C21 H35B 3.3169 no .
C22 H27B 3.5780 no 2_654
C22 H28C 3.2680 no 2_654
C22 H35B 3.2400 no .
C23 H12C 3.3343 no 4_664
C23 H13A 3.5352 no 1_545
C23 H14A 3.4486 no 4_664
C23 H28A 3.5680 no 2_654
C23 H28C 3.0179 no 2_654
C23 H35B 3.0112 no .
C24 H5 3.1948 no .
C24 H28A 3.3102 no 2_654
C24 H28C 3.3958 no 2_654
C24 H35B 2.9860 no .
C26 H15 3.4438 no 3_565
C26 H16A 3.4485 no 3_565
C26 H27A 3.3372 no 2_654
C26 H27B 3.5127 no 2_654
C27 H26A 3.0608 no 2_655
C27 H26C 3.5985 no 2_655
C27 H33A 3.5213 no 2_655
C27 H33B 3.5494 no 2_655
C27 H35A 3.5815 no .
C28 H5A 3.0195 no 3_565
C28 H12C 3.1326 no 3_565
C28 H15 3.2666 no 3_565
C28 H33A 3.3415 no 2_655
C30 H31B 3.4521 no 2_654
C30 H31C 3.3608 no 2_654
C30 H35A 3.3270 no 2_654
C30 H35B 3.1099 no 2_654
C30 H35C 3.0550 no 2_654
C31 H10A 3.1023 no 1_545
C31 H13C 3.2918 no 1_545
C31 H30A 3.3822 no 2_655
C31 H30B 3.4587 no 2_655
C31 H36B 3.4987 no 3_555
C31 H36C 3.5291 no 3_555
C32 H12B 3.4588 no 4_664
C32 H12C 3.5036 no 4_664
C32 H13B 3.5544 no 1_545
C32 H31C 3.3138 no 2_654
C32 H36B 3.2128 no 4_654
C33 H9A 3.5677 no 2_654
C33 H15 3.4882 no 4_664
C33 H16B 3.5194 no 4_664
C33 H26B 3.2715 no 2_654
C33 H27A 3.0244 no 2_654
C33 H28A 3.3221 no 2_654
C33 H34A 3.3670 no 4_664
C33 H37A 3.2575 no 4_664
C33 H37C 3.3919 no 4_664
C34 H5 2.5399 no .
C34 H15 3.2477 no 4_665
C34 H16A 3.3913 no 4_665
C34 H17B 2.9736 no 4_665
C34 H26A 3.5608 no 2_655
C34 H35A 3.1286 no .
C34 H37A 3.1759 no .
C35 H7 2.9085 no .
C35 H12A 3.4696 no 4_665
C35 H13A 3.2512 no 1_545
C35 H13C 3.5182 no 1_545
C35 H14B 3.1483 no 1_545
C35 H14C 3.3232 no 1_545
C35 H30A 3.0851 no 2_655
C35 H30B 3.5914 no 2_655
C35 H30C 2.8728 no 2_655
C35 H34C 3.1883 no .
C36 H7 3.3477 no .
C36 H9C 3.4507 no 4_664
C36 H10C 3.1516 no 4_664
C36 H12B 3.1410 no 1_545
C36 H14C 3.4262 no 4_664
C36 H16B 3.5727 no .
C36 H17A 3.0784 no .
C36 H31A 3.2787 no 3_455
C36 H31C 3.5849 no 3_455
C36 H37C 3.4636 no .
C37 H6 3.3144 no .
C37 H10B 3.4583 no 3_465
C37 H13B 3.2208 no 4_665
C37 H16B 3.5286 no .
C37 H32B 3.4937 no 4_655
C37 H32C 3.4746 no 4_655
C37 H33C 3.2216 no 4_665
C37 H34C 3.5330 no .
C37 H36A 3.5773 no .
H3 H30B 3.1735 no 2_665
H3 H31B 3.1188 no 1_565
H3 H36C 2.9358 no 4_665
H3 H37B 3.2851 no 4_664
H5 Mn1 3.2779 no .
H5 O4 1.7505 no .
H5 O6 3.1462 no .
H5 O7 3.0235 no .
H5 N2 2.9413 no .
H5 C18 2.9853 no .
H5 C19 3.4533 no .
H5 C24 3.1948 no .
H5 C34 2.5399 no .
H5 H6 2.5345 no .
H5 H7 2.1996 no .
H5 H16B 3.0853 no .
H5 H18 3.4525 no .
H5 H34A 3.1235 no .
H5 H34B 3.2587 no .
H5 H34C 2.3664 no .
H5 H37A 3.1943 no .
H5A C28 3.0195 no 3_465
H5A H18 3.2580 no 4_665
H5A H28A 2.6911 no 3_465
H5A H28B 2.5780 no 3_465
H5A H28C 3.3624 no 3_465
H5A H34C 3.1838 no 4_664
H6 O4 3.5998 no .
H6 O5 2.5194 no .
H6 O7 2.6146 no .
H6 N2 3.0544 no .
H6 C16 3.0147 no .
H6 C17 2.8391 no .
H6 C18 3.1337 no .
H6 C37 3.3144 no .
H6 H5 2.5345 no .
H6 H7 2.2896 no .
H6 H13A 3.4466 no 1_545
H6 H14A 3.5951 no 4_664
H6 H16A 3.5776 no .
H6 H16B 2.3810 no .
H6 H17A 2.2993 no .
H6 H18 2.9412 no .
H6 H37A 3.4473 no .
H6 H37C 3.2082 no .
H7 O4 3.5705 no .
H7 O5 1.8151 no .
H7 O6 2.7618 no .
H7 C35 2.9085 no .
H7 C36 3.3477 no .
H7 H5 2.1996 no .
H7 H6 2.2896 no .
H7 H13B 3.0668 no 4_665
H7 H14B 2.7099 no 1_545
H7 H16B 3.4521 no .
H7 H34C 3.1706 no .
H7 H35A 3.3505 no .
H7 H35C 2.9443 no .
H7 H36A 3.4760 no .
H7 H36B 3.1651 no .
H8A H9A 3.2536 no 2_654
H8B H9A 3.3895 no 2_654
H8B H9C 3.1633 no 2_654
H8B H33C 3.4674 no 2_655
H8B H36A 3.3371 no 3_565
H8C C9 3.4167 no 2_654
H8C H9A 2.8831 no 2_654
H8C H9C 3.0540 no 2_654
H8C H10B 3.4450 no 2_654
H8C H31A 3.4950 no 1_565
H8C H36A 3.5012 no 3_565
H8C H37B 3.1114 no 4_664
H8C H37C 3.5106 no 4_664
H9A C8 3.3550 no 2_655
H9A C33 3.5677 no 2_655
H9A H8A 3.2536 no 2_655
H9A H8B 3.3895 no 2_655
H9A H8C 2.8831 no 2_655
H9A H26A 3.5722 no 2_655
H9A H26C 3.1335 no 2_655
H9A H33B 2.7203 no 2_655
H9A H33C 3.5941 no 2_655
H9B H16A 3.0377 no 4_665
H9B H17A 3.5265 no 4_665
H9B H17B 3.3037 no 4_665
H9B H26A 3.1505 no 2_655
H9B H26C 3.4694 no 2_655
H9C C8 3.4980 no 2_655
H9C C16 3.4246 no 4_665
H9C C17 3.4136 no 4_665
H9C C36 3.4507 no 4_665
H9C H8B 3.1633 no 2_655
H9C H8C 3.0540 no 2_655
H9C H16A 2.8236 no 4_665
H9C H17A 2.9193 no 4_665
H9C H17B 3.4481 no 4_665
H9C H36A 2.8036 no 4_665
H9C H36C 3.2902 no 4_665
H10A C31 3.1023 no 1_565
H10A H30B 2.9123 no 2_665
H10A H31A 2.8086 no 1_565
H10A H31B 2.7245 no 1_565
H10A H31C 3.2846 no 1_565
H10A H32C 2.9866 no 2_665
H10B C37 3.4583 no 3_565
H10B H8C 3.4450 no 2_655
H10B H31A 3.3894 no 2_665
H10B H32C 2.7459 no 2_665
H10B H36A 3.3046 no 3_565
H10B H37B 3.5471 no 3_565
H10B H37C 2.6207 no 3_565
H10C C36 3.1516 no 4_665
H10C H30B 2.7768 no 2_665
H10C H31A 2.8071 no 2_665
H10C H32C 3.0961 no 2_665
H10C H36A 3.0739 no 4_665
H10C H36C 2.3902 no 4_665
H12A C35 3.4696 no 4_664
H12A H14B 3.5494 no 4_674
H12A H28B 3.1287 no 3_465
H12A H30C 3.4766 no 3_465
H12A H35A 3.3585 no 4_664
H12A H35C 2.8177 no 4_664
H12B O6 3.0984 no 1_565
H12B O7 3.5580 no 1_565
H12B C32 3.4588 no 4_665
H12B C36 3.1410 no 1_565
H12B H23 3.5608 no 4_665
H12B H32A 2.7878 no 4_665
H12B H32B 3.3506 no 4_665
H12B H36B 2.5285 no 1_565
H12B H36C 3.3913 no 1_565
H12C C23 3.3343 no 4_665
H12C C28 3.1326 no 3_465
H12C C32 3.5036 no 4_665
H12C H18 3.1305 no 4_665
H12C H23 2.6570 no 4_665
H12C H28A 3.2256 no 3_465
H12C H28B 2.8485 no 3_465
H12C H28C 2.8109 no 3_465
H12C H32A 2.7228 no 4_665
H12C H32B 3.4328 no 4_665
H13A O5 3.0380 no 1_565
H13A O6 3.0693 no 1_565
H13A C14 3.5795 no 4_674
H13A C23 3.5352 no 1_565
H13A C35 3.2512 no 1_565
H13A H6 3.4466 no 1_565
H13A H14A 2.9563 no 4_674
H13A H14B 3.4813 no 4_674
H13A H23 3.0826 no 1_565
H13A H32B 3.3009 no 1_565
H13A H35B 2.9998 no 1_565
H13A H35C 3.1697 no 1_565
H13B O7 2.7035 no 4_664
H13B C14 3.3483 no 4_674
H13B C32 3.5544 no 1_565
H13B C37 3.2208 no 4_664
H13B H7 3.0668 no 4_664
H13B H14A 3.0784 no 4_674
H13B H14B 2.8189 no 4_674
H13B H23 3.3812 no 1_565
H13B H31B 3.4495 no 1_565
H13B H32B 2.5837 no 1_565
H13B H37B 2.7903 no 4_664
H13C C31 3.2918 no 1_565
H13C C35 3.5182 no 1_565
H13C H23 3.4181 no 1_565
H13C H30B 3.5544 no 2_665
H13C H31B 2.3574 no 1_565
H13C H32B 2.8073 no 1_565
H13C H35B 3.0559 no 1_565
H13C H35C 3.2327 no 1_565
H13C H37B 3.3023 no 4_664
H14A O6 2.9761 no 4_665
H14A C13 3.4730 no 4_675
H14A C18 3.2575 no 4_665
H14A C23 3.4486 no 4_665
H14A H6 3.5951 no 4_665
H14A H13A 2.9563 no 4_675
H14A H13B 3.0784 no 4_675
H14A H18 2.3641 no 4_665
H14A H23 2.6037 no 4_665
H14A H32B 3.4470 no 4_665
H14A H36C 3.4343 no 4_665
H14B O5 3.0444 no 1_565
H14B O7 2.8171 no 1_565
H14B C13 3.5834 no 4_675
H14B C35 3.1483 no 1_565
H14B H7 2.7099 no 1_565
H14B H12A 3.5494 no 4_675
H14B H13A 3.4813 no 4_675
H14B H13B 2.8189 no 4_675
H14B H23 3.4947 no 4_665
H14B H32B 3.3267 no 4_665
H14B H35B 3.5655 no 1_565
H14B H35C 2.4865 no 1_565
H14C O6 3.2729 no 4_665
H14C C35 3.3232 no 1_565
H14C C36 3.4262 no 4_665
H14C H30B 3.2977 no 2_665
H14C H30C 3.5575 no 2_665
H14C H35B 3.5080 no 1_565
H14C H35C 2.4633 no 1_565
H14C H36C 2.7635 no 4_665
H15 C26 3.4438 no 3_465
H15 C28 3.2666 no 3_465
H15 C33 3.4882 no 4_665
H15 C34 3.2477 no 4_664
H15 H26A 3.1912 no 3_465
H15 H26B 2.9113 no 3_465
H15 H28A 2.6353 no 3_465
H15 H28B 3.0738 no 3_465
H15 H33A 2.9098 no 4_665
H15 H33C 3.1822 no 4_665
H15 H34A 3.3458 no 4_664
H15 H34B 3.0659 no 4_664
H15 H34C 2.8098 no 4_664
H16A C9 3.3775 no 4_664
H16A C26 3.4485 no 3_465
H16A C34 3.3913 no 4_664
H16A H6 3.5776 no .
H16A H9B 3.0377 no 4_664
H16A H9C 2.8236 no 4_664
H16A H26A 3.2703 no 3_465
H16A H26B 2.7780 no 3_465
H16A H33C 2.9941 no 4_665
H16A H34A 3.2651 no 4_664
H16A H34B 2.7977 no 4_664
H16A H36A 3.5959 no .
H16B O6 3.1145 no .
H16B C33 3.5194 no 4_665
H16B C36 3.5727 no .
H16B C37 3.5286 no .
H16B H5 3.0853 no .
H16B H6 2.3810 no .
H16B H7 3.4521 no .
H16B H33C 2.5945 no 4_665
H16B H36A 3.0331 no .
H16B H37A 3.1766 no .
H16B H37C 3.2207 no .
H17A O6 2.4720 no .
H17A C1 3.2998 no 4_664
H17A C2 3.1698 no 4_664
H17A C3 3.2760 no 4_664
H17A C4 3.5314 no 4_664
H17A C5 3.5974 no 4_664
H17A C6 3.4926 no 4_664
H17A C9 3.5595 no 4_664
H17A C36 3.0784 no .
H17A H6 2.2993 no .
H17A H9B 3.5265 no 4_664
H17A H9C 2.9193 no 4_664
H17A H36A 2.9424 no .
H17A H36C 3.2190 no .
H17B O1 3.0593 no 4_664
H17B C1 2.8068 no 4_664
H17B C2 3.3721 no 4_664
H17B C5 3.5049 no 4_664
H17B C6 2.8773 no 4_664
H17B C15 3.2836 no 4_664
H17B C34 2.9736 no 4_664
H17B H9B 3.3037 no 4_664
H17B H9C 3.4481 no 4_664
H17B H34A 2.2940 no 4_664
H17B H34B 2.8054 no 4_664
H18 O6 2.8861 no .
H18 C4 3.2251 no 4_664
H18 C5 3.1868 no 4_664
H18 C14 3.2456 no 4_664
H18 H5 3.4525 no .
H18 H5A 3.2580 no 4_664
H18 H6 2.9412 no .
H18 H12C 3.1305 no 4_664
H18 H14A 2.3641 no 4_664
H18 H28A 3.5728 no 2_654
H21 H27B 3.5132 no 2_654
H21 H30A 3.2160 no 2_655
H21 H32A 3.5456 no 2_655
H21 H35A 3.5549 no 2_654
H23 C12 3.4464 no 4_664
H23 C13 3.4837 no 1_545
H23 C14 3.3960 no 4_664
H23 H12B 3.5608 no 4_664
H23 H12C 2.6570 no 4_664
H23 H13A 3.0826 no 1_545
H23 H13B 3.3812 no 1_545
H23 H13C 3.4181 no 1_545
H23 H14A 2.6037 no 4_664
H23 H14B 3.4947 no 4_664
H23 H28C 3.1494 no 2_654
H23 H35B 3.4309 no .
H26A C27 3.0608 no 2_654
H26A C34 3.5608 no 2_654
H26A H9A 3.5722 no 2_654
H26A H9B 3.1505 no 2_654
H26A H15 3.1912 no 3_565
H26A H16A 3.2703 no 3_565
H26A H27A 2.8648 no 2_654
H26A H27B 2.8083 no 2_654
H26A H27C 2.9885 no 2_654
H26A H34B 2.7900 no 2_654
H26A H34C 3.4852 no 2_654
H26B C33 3.2715 no 2_655
H26B H15 2.9113 no 3_565
H26B H16A 2.7780 no 3_565
H26B H33A 2.9443 no 2_655
H26B H33B 3.3424 no 2_655
H26B H33C 2.9932 no 2_655
H26C C27 3.5985 no 2_654
H26C H9A 3.1335 no 2_654
H26C H9B 3.4694 no 2_654
H26C H27A 2.9617 no 2_654
H26C H27B 3.5584 no 2_654
H27A O2 3.5004 no 2_655
H27A C19 3.3982 no 2_655
H27A C20 3.5929 no 2_655
H27A C26 3.3372 no 2_655
H27A C33 3.0244 no 2_655
H27A H26A 2.8648 no 2_655
H27A H26C 2.9617 no 2_655
H27A H33A 2.6640 no 2_655
H27A H33B 2.5744 no 2_655
H27A H33C 3.4393 no 2_655
H27B C19 3.5753 no 2_655
H27B C20 3.2581 no 2_655
H27B C21 3.2296 no 2_655
H27B C22 3.5780 no 2_655
H27B C26 3.5127 no 2_655
H27B H21 3.5132 no 2_655
H27B H26A 2.8083 no 2_655
H27B H26C 3.5584 no 2_655
H27B H30A 3.2055 no 2_655
H27B H35A 2.8901 no .
H27B H35B 3.4817 no .
H27C H26A 2.9885 no 2_655
H27C H35A 3.4214 no .
H28A C5 3.4367 no 3_565
H28A C15 3.4484 no 3_565
H28A C18 3.4512 no 2_655
H28A C23 3.5680 no 2_655
H28A C24 3.3102 no 2_655
H28A C33 3.3221 no 2_655
H28A H5A 2.6911 no 3_565
H28A H12C 3.2256 no 3_565
H28A H15 2.6353 no 3_565
H28A H18 3.5728 no 2_655
H28A H33A 2.4187 no 2_655
H28B C5 3.5154 no 3_565
H28B C12 3.4380 no 3_565
H28B H5A 2.5780 no 3_565
H28B H12A 3.1287 no 3_565
H28B H12C 2.8485 no 3_565
H28B H15 3.0738 no 3_565
H28B H35A 3.2994 no 2_654
H28C C22 3.2680 no 2_655
H28C C23 3.0179 no 2_655
H28C C24 3.3958 no 2_655
H28C H5A 3.3624 no 3_565
H28C H12C 2.8109 no 3_565
H28C H23 3.1494 no 2_655
H28C H30A 2.9808 no 2_655
H28C H32A 3.0422 no 2_655
H30A C21 3.3440 no 2_654
H30A C31 3.3822 no 2_654
H30A C35 3.0851 no 2_654
H30A H21 3.2160 no 2_654
H30A H27B 3.2055 no 2_654
H30A H28C 2.9808 no 2_654
H30A H31B 3.0799 no 2_654
H30A H31C 2.8093 no 2_654
H30A H35A 3.0450 no 2_654
H30A H35B 2.6295 no 2_654
H30A H35C 3.0755 no 2_654
H30B C10 3.2457 no 2_644
H30B C31 3.4587 no 2_654
H30B C35 3.5914 no 2_654
H30B H3 3.1735 no 2_644
H30B H10A 2.9123 no 2_644
H30B H10C 2.7768 no 2_644
H30B H13C 3.5544 no 2_644
H30B H14C 3.2977 no 2_644
H30B H31B 2.9135 no 2_654
H30B H31C 3.1187 no 2_654
H30B H35B 3.2887 no 2_654
H30B H35C 3.1394 no 2_654
H30B H36C 3.0803 no 3_555
H30C C35 2.8728 no 2_654
H30C H12A 3.4766 no 3_565
H30C H14C 3.5575 no 2_644
H30C H35A 2.7430 no 2_654
H30C H35B 2.9261 no 2_654
H30C H35C 2.4754 no 2_654
H30C H36C 3.5346 no 3_555
H31A C10 3.4927 no 2_644
H31A C36 3.2787 no 3_555
H31A H8C 3.4950 no 1_545
H31A H10A 2.8086 no 1_545
H31A H10B 3.3894 no 2_644
H31A H10C 2.8071 no 2_644
H31A H36A 3.3500 no 3_555
H31A H36B 3.0922 no 3_555
H31A H36C 2.8628 no 3_555
H31B C13 3.2562 no 1_545
H31B C30 3.4521 no 2_655
H31B H3 3.1188 no 1_545
H31B H10A 2.7245 no 1_545
H31B H13B 3.4495 no 1_545
H31B H13C 2.3574 no 1_545
H31B H30A 3.0799 no 2_655
H31B H30B 2.9135 no 2_655
H31B H35B 3.4257 no .
H31C C30 3.3608 no 2_655
H31C C32 3.3138 no 2_655
H31C C36 3.5849 no 3_555
H31C H10A 3.2846 no 1_545
H31C H30A 2.8093 no 2_655
H31C H30B 3.1187 no 2_655
H31C H32A 2.7134 no 2_655
H31C H32C 3.1096 no 2_655
H31C H36B 2.9892 no 3_555
H31C H36C 3.3624 no 3_555
H32A C12 3.1997 no 4_664
H32A H12B 2.7878 no 4_664
H32A H12C 2.7228 no 4_664
H32A H21 3.5456 no 2_654
H32A H28C 3.0422 no 2_654
H32A H31C 2.7134 no 2_654
H32A H36B 2.9160 no 4_654
H32B O7 2.8845 no 4_654
H32B C13 3.0510 no 1_545
H32B C37 3.4937 no 4_654
H32B H12B 3.3506 no 4_664
H32B H12C 3.4328 no 4_664
H32B H13A 3.3009 no 1_545
H32B H13B 2.5837 no 1_545
H32B H13C 2.8073 no 1_545
H32B H14A 3.4470 no 4_664
H32B H14B 3.3267 no 4_664
H32B H36B 3.4150 no 4_654
H32B H37B 3.2282 no 4_654
H32C O7 3.2137 no 4_654
H32C C10 3.1166 no 2_644
H32C C37 3.4746 no 4_654
H32C H10A 2.9866 no 2_644
H32C H10B 2.7459 no 2_644
H32C H10C 3.0961 no 2_644
H32C H31C 3.1096 no 2_654
H32C H36B 2.8094 no 4_654
H32C H37B 3.3609 no 4_654
H32C H37C 3.2528 no 4_654
H33A C15 3.3453 no 4_664
H33A C27 3.5213 no 2_654
H33A C28 3.3415 no 2_654
H33A H15 2.9098 no 4_664
H33A H26B 2.9443 no 2_654
H33A H27A 2.6640 no 2_654
H33A H28A 2.4187 no 2_654
H33B C27 3.5494 no 2_654
H33B H9A 2.7203 no 2_654
H33B H26B 3.3424 no 2_654
H33B H27A 2.5744 no 2_654
H33B H37C 3.4106 no 4_664
H33C N1 3.4117 no 4_664
H33C C15 3.4662 no 4_664
H33C C16 3.1033 no 4_664
H33C C37 3.2216 no 4_664
H33C H8B 3.4674 no 2_654
H33C H9A 3.5941 no 2_654
H33C H15 3.1822 no 4_664
H33C H16A 2.9941 no 4_664
H33C H16B 2.5945 no 4_664
H33C H26B 2.9932 no 2_654
H33C H27A 3.4393 no 2_654
H33C H34A 3.0995 no 4_664
H33C H37A 2.7845 no 4_664
H33C H37C 2.7746 no 4_664
H34A O3 2.7795 no 4_665
H34A N1 3.2390 no 4_665
H34A C15 3.2832 no 4_665
H34A C16 3.4119 no 4_665
H34A C17 3.1349 no 4_665
H34A C33 3.3670 no 4_665
H34A H5 3.1235 no .
H34A H15 3.3458 no 4_665
H34A H16A 3.2651 no 4_665
H34A H17B 2.2940 no 4_665
H34A H33C 3.0995 no 4_665
H34A H37A 2.9565 no .
H34B C15 3.4501 no 4_665
H34B C16 3.3938 no 4_665
H34B C17 3.5087 no 4_665
H34B H5 3.2587 no .
H34B H15 3.0659 no 4_665
H34B H16A 2.7977 no 4_665
H34B H17B 2.8054 no 4_665
H34B H26A 2.7900 no 2_655
H34B H35A 3.3665 no .
H34C O5 2.8246 no .
H34C N1 3.5849 no 4_665
H34C C5 3.5005 no 4_665
H34C C6 3.4683 no 4_665
H34C C15 3.0292 no 4_665
H34C C35 3.1883 no .
H34C C37 3.5330 no .
H34C H5 2.3664 no .
H34C H5A 3.1838 no 4_665
H34C H7 3.1706 no .
H34C H15 2.8098 no 4_665
H34C H26A 3.4852 no 2_655
H34C H35A 2.6406 no .
H34C H37A 2.6581 no .
H35A O4 2.9082 no .
H35A C27 3.5815 no .
H35A C30 3.3270 no 2_655
H35A C34 3.1286 no .
H35A H7 3.3505 no .
H35A H12A 3.3585 no 4_665
H35A H21 3.5549 no 2_655
H35A H27B 2.8901 no .
H35A H27C 3.4214 no .
H35A H28B 3.2994 no 2_655
H35A H30A 3.0450 no 2_655
H35A H30C 2.7430 no 2_655
H35A H34B 3.3665 no .
H35A H34C 2.6406 no .
H35B O4 3.5341 no .
H35B C13 3.4773 no 1_545
H35B C19 3.2090 no .
H35B C20 3.3257 no .
H35B C21 3.3169 no .
H35B C22 3.2400 no .
H35B C23 3.0112 no .
H35B C24 2.9860 no .
H35B C30 3.1099 no 2_655
H35B H13A 2.9998 no 1_545
H35B H13C 3.0559 no 1_545
H35B H14B 3.5655 no 1_545
H35B H14C 3.5080 no 1_545
H35B H23 3.4309 no .
H35B H27B 3.4817 no .
H35B H30A 2.6295 no 2_655
H35B H30B 3.2887 no 2_655
H35B H30C 2.9261 no 2_655
H35B H31B 3.4257 no .
H35C O7 3.5749 no .
H35C C13 3.5428 no 1_545
H35C C14 2.9008 no 1_545
H35C C30 3.0550 no 2_655
H35C H7 2.9443 no .
H35C H12A 2.8177 no 4_665
H35C H13A 3.1697 no 1_545
H35C H13C 3.2327 no 1_545
H35C H14B 2.4865 no 1_545
H35C H14C 2.4633 no 1_545
H35C H30A 3.0755 no 2_655
H35C H30B 3.1394 no 2_655
H35C H30C 2.4754 no 2_655
H36A O7 3.2878 no .
H36A C16 3.5800 no .
H36A C37 3.5773 no .
H36A H7 3.4760 no .
H36A H8B 3.3371 no 3_465
H36A H8C 3.5012 no 3_465
H36A H9C 2.8036 no 4_664
H36A H10B 3.3046 no 3_465
H36A H10C 3.0739 no 4_664
H36A H16A 3.5959 no .
H36A H16B 3.0331 no .
H36A H17A 2.9424 no .
H36A H31A 3.3500 no 3_455
H36A H37C 2.9641 no .
H36B O7 2.8458 no .
H36B C12 3.4756 no 1_545
H36B C31 3.4987 no 3_455
H36B C32 3.2128 no 4_655
H36B H7 3.1651 no .
H36B H12B 2.5285 no 1_545
H36B H31A 3.0922 no 3_455
H36B H31C 2.9892 no 3_455
H36B H32A 2.9160 no 4_655
H36B H32B 3.4150 no 4_655
H36B H32C 2.8094 no 4_655
H36B H37C 3.2993 no .
H36C C3 3.4168 no 4_664
H36C C10 3.3468 no 4_664
H36C C14 3.5283 no 4_664
H36C C31 3.5291 no 3_455
H36C H3 2.9358 no 4_664
H36C H9C 3.2902 no 4_664
H36C H10C 2.3902 no 4_664
H36C H12B 3.3913 no 1_545
H36C H14A 3.4343 no 4_664
H36C H14C 2.7635 no 4_664
H36C H17A 3.2190 no .
H36C H30B 3.0803 no 3_455
H36C H30C 3.5346 no 3_455
H36C H31A 2.8628 no 3_455
H36C H31C 3.3624 no 3_455
H37A O3 2.8862 no 4_665
H37A O5 3.2890 no .
H37A C1 3.5574 no 4_665
H37A C5 3.3647 no 4_665
H37A C6 3.2667 no 4_665
H37A C33 3.2575 no 4_665
H37A C34 3.1759 no .
H37A H5 3.1943 no .
H37A H6 3.4473 no .
H37A H16B 3.1766 no .
H37A H33C 2.7845 no 4_665
H37A H34A 2.9565 no .
H37A H34C 2.6581 no .
H37B C1 3.3899 no 4_665
H37B C2 3.1241 no 4_665
H37B C3 2.9218 no 4_665
H37B C4 3.0608 no 4_665
H37B C5 3.3266 no 4_665
H37B C6 3.4798 no 4_665
H37B C13 3.3953 no 4_665
H37B H3 3.2851 no 4_665
H37B H8C 3.1114 no 4_665
H37B H10B 3.5471 no 3_465
H37B H13B 2.7903 no 4_665
H37B H13C 3.3023 no 4_665
H37B H32B 3.2282 no 4_655
H37B H32C 3.3609 no 4_655
H37C O3 3.5986 no 4_665
H37C C33 3.3919 no 4_665
H37C C36 3.4636 no .
H37C H6 3.2082 no .
H37C H8C 3.5106 no 4_665
H37C H10B 2.6207 no 3_465
H37C H16B 3.2207 no .
H37C H32C 3.2528 no 4_655
H37C H33B 3.4106 no 4_665
H37C H33C 2.7746 no 4_665
H37C H36A 2.9641 no .
H37C H36B 3.2993 no .

loop_
_geom_hbond_atom_site_label_D
_geom_hbond_atom_site_label_H
_geom_hbond_atom_site_label_A
_geom_hbond_distance_DA
_geom_hbond_distance_DH
_geom_hbond_distance_HA
_geom_hbond_angle_DHA
_geom_hbond_publ_flag
O5 H5 O4 2.575(3) 0.840 1.751 166.5 no
O6 H6 O5 2.981(6) 0.840 2.519 115.6 no
O7 H7 O5 2.645(6) 0.840 1.815 169.4 no

loop_
_geom_torsion_atom_site_label_1
_geom_torsion_atom_site_label_2
_geom_torsion_atom_site_label_3
_geom_torsion_atom_site_label_4
_geom_torsion
_geom_torsion_publ_flag
O1 Mn1 O2 C19 152.25(15) no
O2 Mn1 O1 C1 140.61(14) no
O1 Mn1 O3 C33 113.01(15) no
O3 Mn1 O1 C1 46.19(15) no
O1 Mn1 O4 C34 19.76(15) no
O4 Mn1 O1 C1 -128.13(15) no
O1 Mn1 N1 C15 26.74(17) no
O1 Mn1 N1 C16 -162.38(13) no
N1 Mn1 O1 C1 -38.87(15) no
O2 Mn1 O3 C33 15.86(15) no
O3 Mn1 O2 C19 -115.92(16) no
O2 Mn1 O4 C34 116.83(15) no
O4 Mn1 O2 C19 59.57(16) no
O2 Mn1 N2 C17 -167.67(13) no
O2 Mn1 N2 C18 13.90(18) no
N2 Mn1 O2 C19 -26.40(16) no
O3 Mn1 N1 C15 -64.59(17) no
O3 Mn1 N1 C16 106.29(14) no
N1 Mn1 O3 C33 -157.46(15) no
O3 Mn1 N2 C17 -73.45(14) no
O3 Mn1 N2 C18 108.11(18) no
N2 Mn1 O3 C33 -74.92(15) no
O4 Mn1 N1 C15 119.29(17) no
O4 Mn1 N1 C16 -69.83(13) no
N1 Mn1 O4 C34 -69.86(15) no
O4 Mn1 N2 C17 101.45(14) no
O4 Mn1 N2 C18 -76.98(18) no
N2 Mn1 O4 C34 -152.41(16) no
N1 Mn1 N2 C17 11.65(13) no
N1 Mn1 N2 C18 -166.79(19) no
N2 Mn1 N1 C15 -154.69(18) no
N2 Mn1 N1 C16 16.19(13) no
Mn1 O1 C1 C2 -151.35(15) no
Mn1 O1 C1 C6 32.8(3) no
Mn1 O2 C19 C20 -154.97(14) no
Mn1 O2 C19 C24 27.0(3) no
Mn1 N1 C15 C6 -8.8(4) no
Mn1 N1 C16 C17 -39.1(2) no
C15 N1 C16 C17 131.9(2) no
C16 N1 C15 C6 -178.8(2) no
Mn1 N2 C17 C16 -35.4(2) no
Mn1 N2 C18 C24 -2.1(4) no
C17 N2 C18 C24 179.6(2) no
C18 N2 C17 C16 143.1(2) no
O1 C1 C2 C3 -177.7(2) no
O1 C1 C2 C7 4.4(4) no
O1 C1 C6 C5 177.0(2) no
O1 C1 C6 C15 -2.1(4) no
C2 C1 C6 C5 1.1(4) no
C2 C1 C6 C15 -178.0(2) no
C6 C1 C2 C3 -1.7(3) no
C6 C1 C2 C7 -179.6(2) no
C1 C2 C3 C4 1.1(4) no
C1 C2 C7 C8 60.6(3) no
C1 C2 C7 C9 -61.4(3) no
C1 C2 C7 C10 179.3(2) no
C3 C2 C7 C8 -117.3(3) no
C3 C2 C7 C9 120.8(3) no
C3 C2 C7 C10 1.4(3) no
C7 C2 C3 C4 178.9(2) no
C2 C3 C4 C5 0.4(4) no
C2 C3 C4 C11 -177.9(2) no
C3 C4 C5 C6 -1.1(4) no
C3 C4 C11 C12 177.5(2) no
C3 C4 C11 C13 57.9(3) no
C3 C4 C11 C14 -61.7(3) no
C5 C4 C11 C12 -0.6(4) no
C5 C4 C11 C13 -120.2(3) no
C5 C4 C11 C14 120.2(3) no
C11 C4 C5 C6 177.0(2) no
C4 C5 C6 C1 0.4(4) no
C4 C5 C6 C15 179.6(2) no
C1 C6 C15 N1 -9.6(4) no
C5 C6 C15 N1 171.2(2) no
N1 C16 C17 N2 47.0(3) no
N2 C18 C24 C19 -5.0(4) no
N2 C18 C24 C23 175.0(2) no
O2 C19 C20 C21 -172.56(19) no
O2 C19 C20 C25 7.4(3) no
O2 C19 C24 C18 -7.1(4) no
O2 C19 C24 C23 172.8(2) no
C20 C19 C24 C18 174.8(2) no
C20 C19 C24 C23 -5.3(4) no
C24 C19 C20 C21 5.6(3) no
C24 C19 C20 C25 -174.5(2) no
C19 C20 C21 C22 -1.3(4) no
C19 C20 C25 C26 -64.5(3) no
C19 C20 C25 C27 57.4(3) no
C19 C20 C25 C28 175.8(2) no
C21 C20 C25 C26 115.5(2) no
C21 C20 C25 C27 -122.6(2) no
C21 C20 C25 C28 -4.2(3) no
C25 C20 C21 C22 178.7(2) no
C20 C21 C22 C23 -3.4(4) no
C20 C21 C22 C29 177.6(2) no
C21 C22 C23 C24 3.8(4) no
C21 C22 C29 C30 -52.8(3) no
C21 C22 C29 C31 67.1(3) no
C21 C22 C29 C32 -172.7(2) no
C23 C22 C29 C30 128.2(3) no
C23 C22 C29 C31 -111.9(3) no
C23 C22 C29 C32 8.4(4) no
C29 C22 C23 C24 -177.2(2) no
C22 C23 C24 C18 -179.6(2) no
C22 C23 C24 C19 0.5(4) no
